data_4321877
loop_
_publ_author_name
'Masako Kato'
'Chizuko Kosuge'
'Katsuyuki Morii'
'Jeung Sun Ahn'
'Hiroshi Kitagawa'
'Tadaoki Mitani'
'Michio Matsushita'
'Tatsuhisa Kato'
'Shigenobu Yano'
'Masaru Kimura'

_publ_contact_author_address
;
   Dr Masako Kato
   Department of Chemistry
   Faculty of Science
   Nara Women's University
   Nara 630-8504, Japan
;
_publ_contact_author_email kato@cc.nara-wu.ac.jp
_publ_contact_author_fax 81-742-20-3393
_publ_contact_author_name 'Masako Kato'
_publ_contact_author_phone 81-742-20-3393
_publ_section_title
;
 Luminescence Properties and Crystal Structures of
 Dicyano(diimine)platinum(II) Complexes Controlled by Pt...Pt and \p-\p
 Interactions
;
_journal_name_full 'Inorganic Chemistry'
_journal_page_first 1638
_journal_page_last 1641
_journal_paper_doi 10.1021/ic981027a
_journal_volume 38
_journal_year 1999
_chemical_formula_moiety 'C12 H8 N4 Pt '
_chemical_formula_sum 'C12 H8 N4 Pt'
_chemical_formula_weight 403.31
_space_group_IT_number 63
_symmetry_cell_setting orthorhombic
_symmetry_Int_Tables_number 63
_symmetry_space_group_name_Hall '-C 2c 2'
_symmetry_space_group_name_H-M 'C m c m'
_audit_creation_date 'Wed Aug 12 14:18:50 1998'
_audit_creation_method 'from TEXRAY.INF file'
_cell_angle_alpha 90
_cell_angle_beta 90
_cell_angle_gamma 90
_cell_formula_units_Z 4
_cell_length_a 18.1364(9)
_cell_length_b 9.3524(9)
_cell_length_c 6.664(1)
_cell_measurement_reflns_used 25
_cell_measurement_temperature 293.2
_cell_measurement_theta_max 15.0
_cell_measurement_theta_min 14.5
_cell_volume 1130.3(2)
_computing_cell_refinement 'Rigaku/AFC Diffractometer Control'
_computing_data_collection 'Rigaku/AFC Diffractometer Control'
_computing_data_reduction teXsan
_computing_molecular_graphics 'ORTEPII(Johnson, 1976)'
_computing_publication_material teXsan
_computing_structure_refinement teXsan
_computing_structure_solution SIR92(Altomare,1994)
_diffrn_ambient_temperature 293.2
_diffrn_measurement_device_type 'Rigaku AFC7R'
_diffrn_measurement_method \w-2\q
_diffrn_orient_matrix_UB_11 0.05012
_diffrn_orient_matrix_UB_12 0.04030
_diffrn_orient_matrix_UB_13 0.02677
_diffrn_orient_matrix_UB_21 -0.02189
_diffrn_orient_matrix_UB_22 0.09763
_diffrn_orient_matrix_UB_23 0.01403
_diffrn_orient_matrix_UB_31 -0.00704
_diffrn_orient_matrix_UB_32 -0.01666
_diffrn_orient_matrix_UB_33 0.14699
_diffrn_radiation_detector 'scintillation counter'
_diffrn_radiation_monochromator graphite
_diffrn_radiation_source 'Rigaku rotating anode'
_diffrn_radiation_type 'Mo K\a'
_diffrn_radiation_wavelength 0.7107
_diffrn_reflns_av_R_equivalents 0.000
_diffrn_reflns_av_sigmaI/netI 0.028
_diffrn_reflns_limit_h_max 0
_diffrn_reflns_limit_h_min -23
_diffrn_reflns_limit_k_max 0
_diffrn_reflns_limit_k_min -12
_diffrn_reflns_limit_l_max 8
_diffrn_reflns_limit_l_min 0
_diffrn_reflns_number 770
_diffrn_reflns_reduction_process 'Lp corrections applied'
_diffrn_reflns_theta_max 27.49
_diffrn_reflns_theta_min 2.25
_diffrn_standards_decay_% -0.62
_diffrn_standards_interval_count 150
_diffrn_standards_number 3
_exptl_absorpt_coefficient_mu 12.344
_exptl_absorpt_correction_T_max 0.421
_exptl_absorpt_correction_T_min 0.253
_exptl_absorpt_correction_type psi-scan
_exptl_absorpt_process_details '(North, Phillips & Mathews, 1968)'
_exptl_crystal_colour orange
_exptl_crystal_density_diffrn 2.370
_exptl_crystal_density_method 'not measured'
_exptl_crystal_description needle
_exptl_crystal_F_000 744.00
_exptl_crystal_size_max 0.240
_exptl_crystal_size_mid 0.070
_exptl_crystal_size_min 0.070
_refine_diff_density_max 4.04
_refine_diff_density_min -0.72
_refine_ls_extinction_coef 0.0019(3)
_refine_ls_extinction_method 'Zachariasen(1967) type 2 Gaussian isotropic'
_refine_ls_goodness_of_fit_all 1.028
_refine_ls_goodness_of_fit_ref 1.028
_refine_ls_hydrogen_treatment noref
_refine_ls_matrix_type full
_refine_ls_number_constraints 0
_refine_ls_number_parameters 54
_refine_ls_number_reflns 729
_refine_ls_number_restraints 0
_refine_ls_R_factor_all 0.0276
_refine_ls_R_factor_gt 0.0253
_refine_ls_shift/su_max 0.0080
_refine_ls_shift/su_mean 0.0010
_refine_ls_structure_factor_coef Fsqd
_refine_ls_weighting_details 'w = 1/[\s^2^(Fo^2^) + 0.00250(Fo^2^)^2^]'
_refine_ls_weighting_scheme calc
_refine_ls_wR_factor_all 0.0673
_refine_ls_wR_factor_gt 0.0659
_refine_ls_wR_factor_ref 0.0673
_reflns_number_gt 703
_reflns_number_total 770
_reflns_threshold_expression >2.0sigma(I)
_cod_data_source_file ic981027a_3.cif
_cod_data_source_block '[Pt(CN)2(bpy)]_red@293K'
_cod_original_cell_volume 1130.3(3)
_cod_original_sg_symbol_H-M 'C m c m '
_cod_original_formula_sum 'C12 H8 N4 Pt '
_cod_database_code 4321877

loop_
_symmetry_equiv_pos_as_xyz
x,y,z
x,-y,-z
x,y,1/2-z
x,-y,1/2+z
-x,-y,-z
-x,y,z
-x,-y,1/2+z
-x,y,1/2-z
1/2+x,1/2+y,z
1/2+x,1/2-y,-z
1/2+x,1/2+y,1/2-z
1/2+x,1/2-y,1/2+z
1/2-x,1/2-y,-z
1/2-x,1/2+y,z
1/2-x,1/2-y,1/2+z
1/2-x,1/2+y,1/2-z

loop_
_atom_site_label
_atom_site_type_symbol
_atom_site_fract_x
_atom_site_fract_y
_atom_site_fract_z
_atom_site_U_iso_or_equiv
_atom_site_adp_type
_atom_site_occupancy
Pt Pt 0.0000 0.01780(4) 0.2500 0.0273(1) Uani 1.00
N1 N 0.0724(3) -0.1509(7) 0.2500 0.033(1) Uani 1.00
N2 N 0.1205(4) 0.2522(8) 0.2500 0.048(2) Uani 1.00
C1 C 0.1470(4) -0.1417(9) 0.2500 0.041(2) Uani 1.00
C2 C 0.1908(5) -0.260(1) 0.2500 0.055(3) Uani 1.00
C3 C 0.1593(5) -0.392(1) 0.2500 0.056(3) Uani 1.00
C4 C 0.0829(5) -0.4052(9) 0.2500 0.050(2) Uani 1.00
C5 C 0.0412(4) -0.2817(8) 0.2500 0.033(2) Uani 1.00
C6 C 0.0757(4) 0.1675(8) 0.2500 0.035(2) Uani 1.00
H1 H 0.1709 -0.0474 0.2500 0.0461 Uiso 1.00
H2 H 0.2443 -0.2514 0.2500 0.0599 Uiso 1.00
H3 H 0.1896 -0.4793 0.2500 0.0594 Uiso 1.00
H4 H 0.0584 -0.5047 0.2500 0.0582 Uiso 1.00

loop_
_atom_site_aniso_label
_atom_site_aniso_U_11
_atom_site_aniso_U_22
_atom_site_aniso_U_33
_atom_site_aniso_U_12
_atom_site_aniso_U_13
_atom_site_aniso_U_23
Pt 0.0269(2) 0.0228(2) 0.0322(2) 0.0000 0.0000 0.0000
N1 0.032(3) 0.032(3) 0.035(3) -0.001(2) 0.0000 0.0000
N2 0.035(3) 0.041(4) 0.069(5) -0.011(3) 0.0000 0.0000
C1 0.032(3) 0.040(4) 0.050(4) 0.006(3) 0.0000 0.0000
C2 0.040(4) 0.060(6) 0.064(6) 0.011(4) 0.0000 0.0000
C3 0.051(5) 0.044(5) 0.073(6) 0.021(4) 0.0000 0.0000
C4 0.059(5) 0.031(4) 0.059(5) 0.005(4) 0.0000 0.0000
C5 0.030(3) 0.031(3) 0.038(4) 0.001(3) 0.0000 0.0000
C6 0.032(3) 0.027(3) 0.045(4) 0.000(3) 0.0000 0.0000

loop_
_atom_type_symbol
_atom_type_description
_atom_type_scat_dispersion_real
_atom_type_scat_dispersion_imag
_atom_type_scat_source
Pt Pt -1.703 8.390
;International Tables for Crystallography
(1992, Vol. C, Tables 4.2.6.8 and 6.1.1.1)
;
N N 0.006 0.003
;International Tables for Crystallography
(1992, Vol. C, Tables 4.2.6.8 and 6.1.1.1)
;
C C 0.003 0.002
;International Tables for Crystallography
(1992, Vol. C, Tables 4.2.6.8 and 6.1.1.1)
;
H H 0.000 0.000
;International Tables for Crystallography
(1992, Vol. C, Table 6.1.1.2)
;

loop_
_geom_angle_atom_site_label_1
_geom_angle_atom_site_label_2
_geom_angle_atom_site_label_3
_geom_angle
_geom_angle_site_symmetry_1
_geom_angle_site_symmetry_2
_geom_angle_site_symmetry_3
_geom_angle_publ_flag
N1 PT N1 79.5(3) 1_555 1_555 6_555 yes
N1 PT C6 95.8(3) 1_555 1_555 1_555 yes
N1 PT C6 175.3(2) 1_555 1_555 6_555 yes
N1 PT C6 175.3(2) 6_555 1_555 1_555 yes
N1 PT C6 95.8(3) 6_555 1_555 6_555 yes
C6 PT C6 88.8(4) 1_555 1_555 6_555 yes
PT N1 C1 126.1(5) 1_555 1_555 1_555 yes
PT N1 C5 115.4(5) 1_555 1_555 1_555 yes
C1 N1 C5 118.5(7) 1_555 1_555 1_555 yes
N1 C1 C2 122.1(8) 1_555 1_555 1_555 yes
N1 C1 H1 119.8(7) 1_555 1_555 1_555 no
C2 C1 H1 118.0(7) 1_555 1_555 1_555 no
C1 C2 C3 119.5(8) 1_555 1_555 1_555 yes
C1 C2 H2 121.2(10) 1_555 1_555 1_555 no
C3 C2 H2 119.3(9) 1_555 1_555 1_555 no
C2 C3 C4 119.7(8) 1_555 1_555 1_555 yes
C2 C3 H3 121.2(9) 1_555 1_555 1_555 no
C4 C3 H3 119.1(10) 1_555 1_555 1_555 no
C3 C4 C5 118.3(8) 1_555 1_555 1_555 yes
C3 C4 H4 120.5(8) 1_555 1_555 1_555 no
C5 C4 H4 121.2(8) 1_555 1_555 1_555 no
N1 C5 C4 121.9(7) 1_555 1_555 1_555 yes
N1 C5 C5 114.8(4) 1_555 1_555 6_555 yes
C4 C5 C5 123.2(5) 1_555 1_555 6_555 yes
PT C6 N2 178.7(7) 1_555 1_555 1_555 yes

loop_
_geom_bond_atom_site_label_1
_geom_bond_atom_site_label_2
_geom_bond_distance
_geom_bond_site_symmetry_1
_geom_bond_site_symmetry_2
_geom_bond_publ_flag
PT N1 2.052(6) 1_555 1_555 yes
PT N1 2.052(6) 1_555 6_555 yes
PT C6 1.961(7) 1_555 1_555 yes
PT C6 1.961(7) 1_555 6_555 yes
N1 C1 1.356(9) 1_555 1_555 yes
N1 C5 1.349(9) 1_555 1_555 yes
N2 C6 1.135(10) 1_555 1_555 yes
C1 C2 1.36(1) 1_555 1_555 yes
C1 H1 0.982 1_555 1_555 no
C2 C3 1.37(1) 1_555 1_555 yes
C2 H2 0.973 1_555 1_555 no
C3 C4 1.39(1) 1_555 1_555 yes
C3 H3 0.982 1_555 1_555 no
C4 C5 1.38(1) 1_555 1_555 yes
C4 H4 1.031 1_555 1_555 no
C5 C5 1.49(1) 1_555 6_555 yes

loop_
_geom_contact_atom_site_label_1
_geom_contact_atom_site_label_2
_geom_contact_distance
_geom_contact_site_symmetry_1
_geom_contact_site_symmetry_2
_geom_contact_publ_flag
PT PT 3.3485(1) 1_555 2_556 ?
PT PT 3.3485(1) 1_555 2_555 ?
N1 C6 3.3361(4) 1_555 2_556 ?
N1 C6 3.3361(4) 1_555 2_555 ?
N1 N2 3.572(3) 1_555 2_556 ?
N1 N2 3.572(3) 1_555 2_555 ?
N2 C4 3.28(1) 1_555 1_565 ?
N2 C3 3.40(1) 1_555 1_565 ?
N2 C2 3.42(1) 1_555 14_555 ?
N2 C1 3.522(4) 1_555 2_556 ?
N2 C1 3.522(4) 1_555 2_555 ?
N2 C2 3.569(4) 1_555 2_556 ?
N2 C2 3.569(4) 1_555 2_555 ?
C1 C6 3.582(4) 1_555 2_556 ?
C1 C6 3.582(4) 1_555 2_555 ?
C5 C6 3.555(4) 1_555 2_556 ?
C5 C6 3.555(4) 1_555 2_555 ?
